data_4349014
loop_
_publ_author_name
'Fanna, Daniel J.'
'Zhang, Yingjie'
'Li, Li'
'Karatchevtseva, Inna'
'Shepherd, Nicholas D.'
'Azim, Abdul'
'Price, Jason R.'
'Aldrich-Wright, Janice'
'Reynolds, Jason K.'
'Li, Feng'

_publ_section_title
;
 3d transition metal complexes with a julolidine--quinoline based ligand:
 structures, spectroscopy and optical properties
;
_journal_issue 2
_journal_name_full 'Inorganic Chemistry Frontiers'
_journal_page_first 286
_journal_paper_doi 10.1039/C5QI00200A
_journal_volume 3
_journal_year 2016
_chemical_formula_moiety '3(C24 H23 Cu N3 O3), C H4 O'
_chemical_formula_sum 'C73 H73 Cu3 N9 O10'
_chemical_formula_weight 1427.02
_space_group_crystal_system monoclinic
_space_group_IT_number 14
_space_group_name_Hall '-P 2ybc'
_space_group_name_H-M_alt 'P 1 21/c 1'
_atom_sites_solution_hydrogens geom
_audit_creation_date 2015-10-09
_audit_creation_method
;
Olex2 1.2
(compiled 2015.09.21 svn.r3230 for OlexSys, GUI svn.r5103)
;
_audit_update_record
;
2015-10-09 deposited with the CCDC.
2015-12-04 downloaded from the CCDC.
;
_cell_angle_alpha 90
_cell_angle_beta 98.29(3)
_cell_angle_gamma 90
_cell_formula_units_Z 4
_cell_length_a 8.9270(18)
_cell_length_b 23.859(5)
_cell_length_c 29.072(6)
_cell_measurement_temperature 100(2)
_cell_volume 6127(2)
_computing_cell_refinement 'XDS (Kabsch, 1993)'
_computing_data_collection 'BlueIce (McPhillips, et al., 2002)'
_computing_data_reduction 'XDS (Kabsch, 1993)'
_computing_molecular_graphics 'Olex2 (Dolomanov et al., 2009)'
_computing_publication_material 'Olex2 (Dolomanov et al., 2009)'
_computing_structure_refinement 'XL (Sheldrick, 2008)'
_computing_structure_solution 'ShelXT (Sheldrick, 2015)'
_diffrn_ambient_temperature 100(2)
_diffrn_measured_fraction_theta_full 0.996
_diffrn_measured_fraction_theta_max 0.997
_diffrn_measurement_device_type 'ADSC Quantum Detector'
_diffrn_measurement_method '\p  scans'
_diffrn_radiation_type 'silicon double crystal monochromated synchrotron'
_diffrn_radiation_wavelength 0.71074
_diffrn_reflns_av_R_equivalents 0.0855
_diffrn_reflns_av_unetI/netI 0.0427
_diffrn_reflns_Laue_measured_fraction_full 0.995
_diffrn_reflns_Laue_measured_fraction_max 0.996
_diffrn_reflns_limit_h_max 12
_diffrn_reflns_limit_h_min -12
_diffrn_reflns_limit_k_max 33
_diffrn_reflns_limit_k_min -33
_diffrn_reflns_limit_l_max 40
_diffrn_reflns_limit_l_min -40
_diffrn_reflns_number 124197
_diffrn_reflns_point_group_measured_fraction_full 0.995
_diffrn_reflns_point_group_measured_fraction_max 0.996
_diffrn_reflns_theta_full 26.000
_diffrn_reflns_theta_max 30.074
_diffrn_reflns_theta_min 1.109
_diffrn_source 'Australian Synchrotron MX1'
_exptl_absorpt_coefficient_mu 1.105
_exptl_crystal_colour blue
_exptl_crystal_density_diffrn 1.547
_exptl_crystal_description prism
_exptl_crystal_F_000 2964
_exptl_crystal_size_max 0.020
_exptl_crystal_size_mid 0.010
_exptl_crystal_size_min 0.010
_refine_diff_density_max 2.464
_refine_diff_density_min -4.124
_refine_diff_density_rms 0.172
_refine_ls_extinction_coef 0.0026(5)
_refine_ls_extinction_expression Fc^*^=kFc[1+0.001xFc^2^\l^3^/sin(2\q)]^-1/4^
_refine_ls_extinction_method SHELXL
_refine_ls_goodness_of_fit_ref 1.079
_refine_ls_hydrogen_treatment constr
_refine_ls_matrix_type full
_refine_ls_number_parameters 871
_refine_ls_number_reflns 17920
_refine_ls_number_restraints 0
_refine_ls_restrained_S_all 1.079
_refine_ls_R_factor_all 0.0894
_refine_ls_R_factor_gt 0.0816
_refine_ls_shift/su_max 0.002
_refine_ls_shift/su_mean 0.000
_refine_ls_structure_factor_coef Fsqd
_refine_ls_weighting_details 'w=1/[\s^2^(Fo^2^)+(0.1225P)^2^+24.7129P] where P=(Fo^2^+2Fc^2^)/3'
_refine_ls_weighting_scheme calc
_refine_ls_wR_factor_gt 0.2296
_refine_ls_wR_factor_ref 0.2350
_reflns_Friedel_coverage 0.000
_reflns_number_gt 15640
_reflns_number_total 17920
_reflns_threshold_expression 'I > 2\s(I)'
_cod_data_source_file c5qi00200a2.cif
_cod_data_source_block p2byc
_cod_original_sg_symbol_H-M 'P 21/c'
_cod_database_code 4349014
_shelxl_version_number 2014-3
_shelx_space_group_comment
;
The symmetry employed for this shelxl refinement is uniquely defined
by the following loop, which should always be used as a source of
symmetry information in preference to the above space-group names.
They are only intended as comments.
;
_olex2_refinement_description
;
1. Fixed Uiso
 At 1.2 times of:
  All C(H) groups, All C(H,H) groups, All C(H,H,H,H) groups
 At 1.5 times of:
  All C(H,H,H) groups, All O(H) groups
2. Others
 Fixed Sof: H61C(0.5) H61D(0.5) H61A(0.5) H61B(0.5) C62A(0.5) H62A(0.5)
 H62B(0.5) C62B(0.5) H62C(0.5) H62D(0.5) H63C(0.5) H63D(0.5) H63A(0.5) H63B(0.5)
3.a Secondary CH2 refined with riding coordinates:
 C14(H14A,H14B), C15(H15A,H15B), C16(H16A,H16B), C17(H17A,H17B), C18(H18A,
 H18B), C19(H19A,H19B), C38(H38A,H38B), C39(H39A,H39B), C40(H40A,H40B),
 C41(H41A,H41B), C42(H42A,H42B), C61(H61C,H61D), C61(H61A,H61B), C62A(H62A,
 H62B), C62B(H62C,H62D), C63(H63C,H63D), C63(H63A,H63B), C64(H64A,H64B),
 C65(H65A,H65B), C66(H66A,H66B), C70(H70A,H70B)
3.b Aromatic/amide H refined with riding coordinates:
 C1(H1), C2(H2), C3(H3), C5(H5), C6(H6), C7(H7), C10(H10), C12(H12), C25(H25),
 C26(H26), C27(H27), C29(H29), C30(H30), C31(H31), C34(H34), C36(H36), C48(H48),
  C49(H49), C50(H50), C52(H52), C53(H53), C54(H54), C57(H57), C59(H59)
3.c Idealised Me refined as rotating group:
 C24(H24A,H24B,H24C), C47(H47A,H47B,H47C), C73(H73A,H73B,H73C), C1S(H1SA,H1SB,
 H1SC)
3.d Idealised tetrahedral OH refined as rotating group:
 O1S(H1S)
;
_olex2_submission_special_instructions 'No special instructions were received'

loop_
_space_group_symop_operation_xyz
'x, y, z'
'-x, y+1/2, -z+1/2'
'-x, -y, -z'
'x, -y-1/2, z-1/2'

loop_
_atom_site_label
_atom_site_type_symbol
_atom_site_fract_x
_atom_site_fract_y
_atom_site_fract_z
_atom_site_U_iso_or_equiv
_atom_site_adp_type
_atom_site_occupancy
_atom_site_site_symmetry_order
_atom_site_calc_flag
_atom_site_refinement_flags_posn
_atom_site_refinement_flags_occupancy
_atom_site_disorder_assembly
_atom_site_disorder_group
Cu1 Cu 0.65982(5) 0.18947(2) 0.78268(2) 0.01460(11) Uani 1 1 d . . . .
O1 O 0.7453(3) 0.17681(10) 0.72750(9) 0.0191(5) Uani 1 1 d . . . .
N1 N 0.5338(3) 0.19681(14) 0.83346(11) 0.0193(6) Uani 1 1 d . . . .
N2 N 0.6644(3) 0.11104(12) 0.80070(9) 0.0147(5) Uani 1 1 d . . . .
N3 N 1.0295(3) 0.08673(15) 0.62386(11) 0.0221(6) Uani 1 1 d . . . .
C1 C 0.4665(5) 0.24210(18) 0.84644(15) 0.0269(8) Uani 1 1 d . . . .
H1 H 0.4820 0.2761 0.8322 0.032 Uiso 1 1 calc R . . .
C2 C 0.3717(5) 0.2408(2) 0.88132(16) 0.0324(9) Uani 1 1 d . . . .
H2 H 0.3268 0.2735 0.8901 0.039 Uiso 1 1 calc R . . .
C3 C 0.3467(5) 0.1918(2) 0.90172(15) 0.0327(10) Uani 1 1 d . . . .
H3 H 0.2832 0.1906 0.9244 0.039 Uiso 1 1 calc R . . .
C4 C 0.4167(4) 0.14195(19) 0.88891(12) 0.0237(7) Uani 1 1 d . . . .
C5 C 0.3966(5) 0.0883(2) 0.90783(14) 0.0301(9) Uani 1 1 d . . . .
H5 H 0.3343 0.0839 0.9306 0.036 Uiso 1 1 calc R . . .
C6 C 0.4686(5) 0.0432(2) 0.89256(14) 0.0289(8) Uani 1 1 d . . . .
H6 H 0.4547 0.0082 0.9053 0.035 Uiso 1 1 calc R . . .
C7 C 0.5643(4) 0.04798(17) 0.85788(13) 0.0226(7) Uani 1 1 d . . . .
H7 H 0.6143 0.0165 0.8489 0.027 Uiso 1 1 calc R . . .
C8 C 0.5836(4) 0.09900(15) 0.83748(11) 0.0168(6) Uani 1 1 d . . . .
C9 C 0.5105(4) 0.14660(16) 0.85369(11) 0.0187(6) Uani 1 1 d . . . .
C10 C 0.7321(4) 0.07143(14) 0.77981(11) 0.0152(6) Uani 1 1 d . . . .
H10 H 0.7330 0.0355 0.7923 0.018 Uiso 1 1 calc R . . .
C11 C 0.8033(4) 0.07886(14) 0.74012(11) 0.0148(6) Uani 1 1 d . . . .
C12 C 0.8736(4) 0.03084(15) 0.72373(12) 0.0181(6) Uani 1 1 d . . . .
H12 H 0.8694 -0.0029 0.7395 0.022 Uiso 1 1 calc R . . .
C13 C 0.9471(4) 0.03224(15) 0.68576(13) 0.0193(6) Uani 1 1 d . . . .
C14 C 1.0218(4) -0.01992(18) 0.67032(15) 0.0263(8) Uani 1 1 d . . . .
H14A H 0.9604 -0.0524 0.6750 0.032 Uiso 1 1 calc R . . .
H14B H 1.1200 -0.0248 0.6891 0.032 Uiso 1 1 calc R . . .
C15 C 1.0415(5) -0.0160(2) 0.61953(16) 0.0316(9) Uani 1 1 d . . . .
H15A H 1.1030 -0.0470 0.6114 0.038 Uiso 1 1 calc R . . .
H15B H 0.9436 -0.0181 0.6002 0.038 Uiso 1 1 calc R . . .
C16 C 1.1172(5) 0.0387(2) 0.61125(16) 0.0298(8) Uani 1 1 d . . . .
H16A H 1.2172 0.0395 0.6294 0.036 Uiso 1 1 calc R . . .
H16B H 1.1293 0.0414 0.5787 0.036 Uiso 1 1 calc R . . .
C17 C 1.0648(5) 0.1391(2) 0.60380(16) 0.0311(9) Uani 1 1 d . . . .
H17A H 1.0837 0.1330 0.5721 0.037 Uiso 1 1 calc R . . .
H17B H 1.1558 0.1546 0.6214 0.037 Uiso 1 1 calc R . . .
C18 C 0.9362(5) 0.1794(2) 0.60392(16) 0.0317(9) Uani 1 1 d . . . .
H18A H 0.8477 0.1651 0.5842 0.038 Uiso 1 1 calc R . . .
H18B H 0.9631 0.2150 0.5912 0.038 Uiso 1 1 calc R . . .
C19 C 0.8983(4) 0.18860(16) 0.65283(13) 0.0218(7) Uani 1 1 d . . . .
H19A H 0.9764 0.2113 0.6705 0.026 Uiso 1 1 calc R . . .
H19B H 0.8029 0.2085 0.6512 0.026 Uiso 1 1 calc R . . .
C20 C 0.8868(4) 0.13321(15) 0.67689(11) 0.0160(6) Uani 1 1 d . . . .
C21 C 0.9565(4) 0.08463(16) 0.66186(11) 0.0171(6) Uani 1 1 d . . . .
C22 C 0.8096(4) 0.13100(14) 0.71582(11) 0.0147(6) Uani 1 1 d . . . .
O2 O 0.6580(3) 0.27008(11) 0.77146(10) 0.0239(5) Uani 1 1 d . . . .
O3 O 0.8896(4) 0.25965(16) 0.80946(13) 0.0417(8) Uani 1 1 d . . . .
C23 C 0.7884(5) 0.28924(17) 0.78784(14) 0.0280(8) Uani 1 1 d . . . .
C24 C 0.8157(9) 0.3504(2) 0.7797(3) 0.0605(19) Uani 1 1 d . . . .
H24A H 0.8193 0.3566 0.7473 0.091 Uiso 1 1 calc GR . . .
H24B H 0.9101 0.3615 0.7974 0.091 Uiso 1 1 calc GR . . .
H24C H 0.7350 0.3721 0.7893 0.091 Uiso 1 1 calc GR . . .
Cu2 Cu 0.08113(5) 0.47294(2) 0.34963(2) 0.02077(12) Uani 1 1 d . . . .
O4 O -0.0456(3) 0.46411(12) 0.39629(9) 0.0222(5) Uani 1 1 d . . . .
N4 N 0.2171(4) 0.47740(17) 0.30065(12) 0.0274(7) Uani 1 1 d . . . .
N5 N 0.0699(3) 0.39458(15) 0.33190(11) 0.0214(6) Uani 1 1 d . . . .
N6 N -0.2995(4) 0.37509(15) 0.50927(12) 0.0236(6) Uani 1 1 d . . . .
C25 C 0.2972(5) 0.5209(2) 0.28913(16) 0.0333(10) Uani 1 1 d . . . .
H25 H 0.2892 0.5549 0.3041 0.040 Uiso 1 1 calc R . . .
C26 C 0.3941(5) 0.5170(3) 0.25491(17) 0.0398(12) Uani 1 1 d . . . .
H26 H 0.4498 0.5479 0.2479 0.048 Uiso 1 1 calc R . . .
C27 C 0.4050(5) 0.4674(3) 0.23231(16) 0.0396(12) Uani 1 1 d . . . .
H27 H 0.4671 0.4646 0.2093 0.047 Uiso 1 1 calc R . . .
C28 C 0.3217(4) 0.4202(2) 0.24378(14) 0.0326(10) Uani 1 1 d . . . .
C29 C 0.3300(5) 0.3667(3) 0.22370(15) 0.0379(12) Uani 1 1 d . . . .
H29 H 0.3897 0.3610 0.2004 0.045 Uiso 1 1 calc R . . .
C30 C 0.2495(5) 0.3234(3) 0.23875(16) 0.0381(11) Uani 1 1 d . . . .
H30 H 0.2561 0.2883 0.2252 0.046 Uiso 1 1 calc R . . .
C31 C 0.1571(5) 0.3294(2) 0.27386(15) 0.0312(9) Uani 1 1 d . . . .
H31 H 0.1025 0.2991 0.2827 0.037 Uiso 1 1 calc R . . .
C32 C 0.1486(4) 0.3808(2) 0.29491(13) 0.0257(8) Uani 1 1 d . . . .
C33 C 0.2292(4) 0.4267(2) 0.27920(13) 0.0277(8) Uani 1 1 d . . . .
C34 C 0.0069(4) 0.35500(17) 0.35457(12) 0.0206(7) Uani 1 1 d . . . .
H34 H 0.0140 0.3184 0.3441 0.025 Uiso 1 1 calc R . . .
C35 C -0.0700(4) 0.36322(16) 0.39302(12) 0.0191(6) Uani 1 1 d . . . .
C36 C -0.1302(4) 0.31546(16) 0.41304(13) 0.0207(7) Uani 1 1 d . . . .
H36 H -0.1164 0.2805 0.4001 0.025 Uiso 1 1 calc R . . .
C37 C -0.2069(4) 0.31797(16) 0.45001(13) 0.0209(7) Uani 1 1 d . . . .
C38 C -0.2708(5) 0.26589(17) 0.46928(17) 0.0291(8) Uani 1 1 d . . . .
H38A H -0.2037 0.2345 0.4664 0.035 Uiso 1 1 calc R . . .
H38B H -0.3685 0.2573 0.4515 0.035 Uiso 1 1 calc R . . .
C39 C -0.2886(6) 0.2741(2) 0.52020(17) 0.0345(9) Uani 1 1 d . . . .
H39A H -0.3424 0.2425 0.5309 0.041 Uiso 1 1 calc R . . .
H39B H -0.1895 0.2761 0.5389 0.041 Uiso 1 1 calc R . . .
C40 C -0.3740(5) 0.3268(2) 0.52596(17) 0.0328(9) Uani 1 1 d . . . .
H40A H -0.4754 0.3236 0.5089 0.039 Uiso 1 1 calc R . . .
H40B H -0.3826 0.3320 0.5586 0.039 Uiso 1 1 calc R . . .
C41 C -0.2225(5) 0.47270(19) 0.52191(15) 0.0299(8) Uani 1 1 d . . . .
H41A H -0.2545 0.5088 0.5324 0.036 Uiso 1 1 calc R . . .
H41B H -0.1293 0.4623 0.5414 0.036 Uiso 1 1 calc R . . .
C42 C -0.1944(4) 0.47734(16) 0.47194(13) 0.0224(7) Uani 1 1 d . . . .
H42A H -0.2802 0.4956 0.4537 0.027 Uiso 1 1 calc R . . .
H42B H -0.1056 0.5003 0.4705 0.027 Uiso 1 1 calc R . . .
C43 C -0.1710(4) 0.42039(15) 0.45147(12) 0.0183(6) Uani 1 1 d . . . .
C44 C -0.2275(4) 0.37173(15) 0.47050(12) 0.0178(6) Uani 1 1 d . . . .
C45 C -0.0926(4) 0.41747(16) 0.41275(12) 0.0186(6) Uani 1 1 d . . . .
O5 O 0.1225(4) 0.55098(14) 0.36707(10) 0.0300(6) Uani 1 1 d . . . .
O6 O -0.0905(5) 0.56532(15) 0.31852(13) 0.0430(9) Uani 1 1 d . . . .
C46 C 0.0201(6) 0.58326(19) 0.34551(15) 0.0321(9) Uani 1 1 d . . . .
C47 C 0.0444(8) 0.6450(2) 0.3540(2) 0.0463(12) Uani 1 1 d . . . .
H47A H 0.1260 0.6577 0.3384 0.069 Uiso 1 1 calc GR . . .
H47B H 0.0693 0.6517 0.3867 0.069 Uiso 1 1 calc GR . . .
H47C H -0.0464 0.6649 0.3422 0.069 Uiso 1 1 calc GR . . .
Cu3 Cu 0.30270(6) 0.19325(2) 0.52456(2) 0.02742(14) Uani 1 1 d . . . .
O7 O 0.3294(3) 0.11745(12) 0.51679(10) 0.0228(5) Uani 1 1 d . . . .
N7 N 0.2599(3) 0.27199(13) 0.54085(10) 0.0173(5) Uani 1 1 d . . . .
N8 N 0.4265(3) 0.19406(12) 0.58652(11) 0.0160(5) Uani 1 1 d . . . .
N9 N 0.3906(4) -0.07433(13) 0.55628(12) 0.0226(6) Uani 1 1 d . . . .
C48 C 0.1699(4) 0.30874(16) 0.51646(13) 0.0212(7) Uani 1 1 d . . . .
H48 H 0.1167 0.2975 0.4881 0.025 Uiso 1 1 calc R . . .
C49 C 0.1511(5) 0.36416(17) 0.53157(15) 0.0262(8) Uani 1 1 d . . . .
H49 H 0.0879 0.3890 0.5133 0.031 Uiso 1 1 calc R . . .
C50 C 0.2278(5) 0.38087(16) 0.57370(14) 0.0260(8) Uani 1 1 d . . . .
H50 H 0.2171 0.4173 0.5842 0.031 Uiso 1 1 calc R . . .
C51 C 0.3232(4) 0.34246(15) 0.60098(13) 0.0217(7) Uani 1 1 d . . . .
C52 C 0.4039(5) 0.35561(17) 0.64522(15) 0.0285(8) Uani 1 1 d . . . .
H52 H 0.3977 0.3913 0.6576 0.034 Uiso 1 1 calc R . . .
C53 C 0.4912(5) 0.31523(17) 0.66968(15) 0.0279(8) Uani 1 1 d . . . .
H53 H 0.5436 0.3241 0.6988 0.033 Uiso 1 1 calc R . . .
C54 C 0.5038(4) 0.26044(16) 0.65186(13) 0.0207(7) Uani 1 1 d . . . .
H54 H 0.5632 0.2339 0.6694 0.025 Uiso 1 1 calc R . . .
C55 C 0.4283(4) 0.24624(14) 0.60856(12) 0.0161(6) Uani 1 1 d . . . .
C56 C 0.3357(4) 0.28783(14) 0.58295(12) 0.0169(6) Uani 1 1 d . . . .
C57 C 0.4970(3) 0.14909(14) 0.60662(12) 0.0156(6) Uani 1 1 d . . . .
H57 H 0.5610 0.1544 0.6345 0.019 Uiso 1 1 calc R . . .
C58 C 0.4819(3) 0.09464(14) 0.58889(11) 0.0147(6) Uani 1 1 d . . . .
C59 C 0.5524(4) 0.05052(14) 0.61731(12) 0.0158(6) Uani 1 1 d . . . .
H59 H 0.6189 0.0597 0.6439 0.019 Uiso 1 1 calc R . . .
C60 C 0.5256(4) -0.00464(14) 0.60688(12) 0.0169(6) Uani 1 1 d . . . .
C61 C 0.5987(5) -0.05106(16) 0.63738(16) 0.0294(8) Uani 1 1 d . . . .
H61C H 0.6948 -0.0608 0.6276 0.035 Uiso 0.5 1 calc R P A 2
H61D H 0.6185 -0.0380 0.6693 0.035 Uiso 0.5 1 calc R P A 2
H61A H 0.6959 -0.0383 0.6532 0.035 Uiso 0.5 1 calc R P B 1
H61B H 0.5355 -0.0601 0.6608 0.035 Uiso 0.5 1 calc R P B 1
C62A C 0.5031(11) -0.1005(3) 0.6350(3) 0.0307(19) Uani 0.5 1 d . P C 2
H62A H 0.4092 -0.0919 0.6467 0.037 Uiso 0.5 1 calc R P C 2
H62B H 0.5541 -0.1302 0.6540 0.037 Uiso 0.5 1 calc R P C 2
C62B C 0.6207(12) -0.1014(5) 0.6104(4) 0.042(2) Uani 0.5 1 d . P C 1
H62C H 0.6614 -0.1313 0.6312 0.050 Uiso 0.5 1 calc R P C 1
H62D H 0.6926 -0.0937 0.5892 0.050 Uiso 0.5 1 calc R P C 1
C63 C 0.4691(6) -0.11979(18) 0.5830(2) 0.0404(12) Uani 1 1 d . . . .
H63C H 0.5629 -0.1284 0.5713 0.049 Uiso 0.5 1 calc R P C 2
H63D H 0.4066 -0.1532 0.5804 0.049 Uiso 0.5 1 calc R P C 2
H63A H 0.4870 -0.1499 0.5620 0.049 Uiso 0.5 1 calc R P C 1
H63B H 0.4050 -0.1344 0.6044 0.049 Uiso 0.5 1 calc R P C 1
C64 C 0.2955(4) -0.09194(17) 0.51340(15) 0.0257(8) Uani 1 1 d . . . .
H64A H 0.2464 -0.1272 0.5187 0.031 Uiso 1 1 calc R . . .
H64B H 0.3583 -0.0979 0.4893 0.031 Uiso 1 1 calc R . . .
C65 C 0.1761(4) -0.04816(18) 0.49732(14) 0.0247(7) Uani 1 1 d . . . .
H65A H 0.1059 -0.0452 0.5197 0.030 Uiso 1 1 calc R . . .
H65B H 0.1196 -0.0594 0.4677 0.030 Uiso 1 1 calc R . . .
C66 C 0.2511(4) 0.00886(17) 0.49211(12) 0.0212(7) Uani 1 1 d . . . .
H66A H 0.3050 0.0080 0.4654 0.025 Uiso 1 1 calc R . . .
H66B H 0.1738 0.0376 0.4867 0.025 Uiso 1 1 calc R . . .
C67 C 0.3598(4) 0.02301(15) 0.53505(12) 0.0170(6) Uani 1 1 d . . . .
C68 C 0.4239(4) -0.01910(14) 0.56540(12) 0.0163(6) Uani 1 1 d . . . .
C69 C 0.3888(3) 0.08019(15) 0.54577(11) 0.0157(6) Uani 1 1 d . . . .
C70 C -0.3434(5) 0.42923(19) 0.52651(15) 0.0294(8) Uani 1 1 d . . . .
H70A H -0.3573 0.4258 0.5589 0.035 Uiso 1 1 calc R . . .
H70B H -0.4388 0.4411 0.5089 0.035 Uiso 1 1 calc R . . .
O8 O 0.2183(4) 0.20009(14) 0.45901(12) 0.0337(7) Uani 1 1 d . . . .
O9 O 0.0150(4) 0.17293(18) 0.48832(15) 0.0450(9) Uani 1 1 d . . . .
C72 C 0.0827(5) 0.1800(2) 0.4539(2) 0.0360(10) Uani 1 1 d . . . .
C73 C 0.0142(7) 0.1660(3) 0.4061(2) 0.0480(13) Uani 1 1 d . . . .
H73A H 0.0262 0.1971 0.3860 0.072 Uiso 1 1 calc GR . . .
H73B H -0.0916 0.1584 0.4056 0.072 Uiso 1 1 calc GR . . .
H73C H 0.0633 0.1336 0.3957 0.072 Uiso 1 1 calc GR . . .
C1S C 0.7409(12) -0.1604(4) 0.7396(3) 0.082(3) Uani 1 1 d . . . .
H1SA H 0.7945 -0.1602 0.7132 0.123 Uiso 1 1 calc GR . . .
H1SB H 0.6515 -0.1830 0.7327 0.123 Uiso 1 1 calc GR . . .
H1SC H 0.8048 -0.1757 0.7660 0.123 Uiso 1 1 calc GR . . .
O1S O 0.7002(6) -0.1061(2) 0.74940(18) 0.0665(14) Uani 1 1 d . . . .
H1S H 0.7706 -0.0909 0.7661 0.100 Uiso 1 1 calc GR . . .

loop_
_atom_site_aniso_label
_atom_site_aniso_U_11
_atom_site_aniso_U_22
_atom_site_aniso_U_33
_atom_site_aniso_U_23
_atom_site_aniso_U_13
_atom_site_aniso_U_12
Cu1 0.0166(2) 0.01392(19) 0.01343(19) -0.00017(13) 0.00277(14) 0.00018(13)
O1 0.0299(13) 0.0125(10) 0.0168(11) 0.0016(8) 0.0097(10) 0.0028(9)
N1 0.0167(12) 0.0253(15) 0.0163(13) -0.0067(11) 0.0041(10) -0.0020(11)
N2 0.0155(12) 0.0183(12) 0.0100(11) 0.0017(9) 0.0008(9) -0.0035(10)
N3 0.0149(12) 0.0316(16) 0.0210(14) -0.0056(12) 0.0069(11) -0.0017(11)
C1 0.0246(17) 0.0283(19) 0.0286(19) -0.0101(15) 0.0067(15) 0.0011(15)
C2 0.0246(18) 0.043(2) 0.032(2) -0.0170(18) 0.0101(16) -0.0021(17)
C3 0.0199(17) 0.058(3) 0.0209(18) -0.0164(18) 0.0049(14) -0.0088(17)
C4 0.0158(14) 0.041(2) 0.0145(14) -0.0042(14) 0.0016(12) -0.0094(14)
C5 0.0237(17) 0.049(3) 0.0174(16) 0.0013(16) 0.0027(13) -0.0145(17)
C6 0.0261(18) 0.039(2) 0.0205(17) 0.0077(15) -0.0003(14) -0.0127(16)
C7 0.0231(16) 0.0268(18) 0.0172(15) 0.0046(13) 0.0003(13) -0.0071(14)
C8 0.0157(13) 0.0232(16) 0.0110(13) 0.0012(11) 0.0001(10) -0.0053(12)
C9 0.0155(14) 0.0294(18) 0.0111(13) -0.0022(12) 0.0011(11) -0.0074(12)
C10 0.0172(13) 0.0138(13) 0.0135(13) 0.0022(11) -0.0015(11) -0.0018(11)
C11 0.0144(13) 0.0162(14) 0.0130(13) -0.0011(11) -0.0009(10) -0.0006(11)
C12 0.0155(13) 0.0173(15) 0.0197(15) -0.0012(12) -0.0036(11) 0.0015(11)
C13 0.0143(13) 0.0235(16) 0.0188(15) -0.0065(12) -0.0015(11) 0.0024(12)
C14 0.0187(15) 0.0270(18) 0.032(2) -0.0086(15) 0.0013(14) 0.0056(14)
C15 0.0242(18) 0.036(2) 0.035(2) -0.0130(18) 0.0065(16) 0.0018(16)
C16 0.0198(16) 0.039(2) 0.032(2) -0.0120(17) 0.0093(15) 0.0005(15)
C17 0.0303(19) 0.037(2) 0.029(2) -0.0006(17) 0.0146(16) -0.0081(17)
C18 0.030(2) 0.038(2) 0.027(2) 0.0092(17) 0.0053(16) 0.0003(17)
C19 0.0219(16) 0.0262(17) 0.0180(16) 0.0030(13) 0.0052(13) -0.0004(13)
C20 0.0137(13) 0.0203(15) 0.0139(13) -0.0005(11) 0.0015(11) -0.0005(11)
C21 0.0093(12) 0.0286(17) 0.0127(13) -0.0029(12) -0.0008(10) -0.0002(11)
C22 0.0132(13) 0.0159(14) 0.0145(13) 0.0007(11) 0.0004(10) -0.0002(11)
O2 0.0313(14) 0.0163(12) 0.0238(13) 0.0014(10) 0.0031(11) 0.0032(10)
O3 0.0441(19) 0.0370(18) 0.0380(18) 0.0066(15) -0.0145(15) 0.0006(15)
C23 0.042(2) 0.0188(16) 0.0213(17) 0.0004(13) -0.0022(15) -0.0019(15)
C24 0.093(5) 0.022(2) 0.061(4) 0.005(2) -0.008(3) -0.022(3)
Cu2 0.0177(2) 0.0311(3) 0.0132(2) 0.00452(16) 0.00128(15) 0.00217(16)
O4 0.0262(13) 0.0245(13) 0.0175(12) 0.0010(10) 0.0087(10) -0.0022(10)
N4 0.0195(14) 0.046(2) 0.0176(14) 0.0126(14) 0.0041(11) 0.0097(14)
N5 0.0134(12) 0.0363(17) 0.0137(13) -0.0004(12) -0.0007(10) 0.0034(12)
N6 0.0213(14) 0.0302(16) 0.0207(14) -0.0001(12) 0.0077(11) -0.0054(12)
C25 0.0256(18) 0.046(3) 0.029(2) 0.0192(18) 0.0078(16) 0.0109(17)
C26 0.028(2) 0.062(3) 0.032(2) 0.028(2) 0.0125(17) 0.017(2)
C27 0.0205(17) 0.074(4) 0.025(2) 0.022(2) 0.0060(15) 0.016(2)
C28 0.0182(16) 0.064(3) 0.0151(16) 0.0110(17) 0.0027(13) 0.0157(18)
C29 0.0200(17) 0.075(4) 0.0176(17) -0.0015(19) 0.0011(14) 0.016(2)
C30 0.028(2) 0.064(3) 0.0222(19) -0.012(2) 0.0008(16) 0.014(2)
C31 0.0205(17) 0.051(3) 0.0212(18) -0.0079(17) -0.0004(14) 0.0072(17)
C32 0.0146(14) 0.048(2) 0.0132(15) -0.0018(15) -0.0019(11) 0.0083(15)
C33 0.0167(15) 0.051(3) 0.0143(15) 0.0068(15) 0.0003(12) 0.0111(16)
C34 0.0131(13) 0.0310(18) 0.0161(15) -0.0025(13) -0.0030(11) 0.0047(12)
C35 0.0137(13) 0.0261(17) 0.0165(14) -0.0005(12) -0.0018(11) 0.0032(12)
C36 0.0153(14) 0.0226(16) 0.0225(16) -0.0043(13) -0.0029(12) 0.0014(12)
C37 0.0136(14) 0.0250(17) 0.0228(16) -0.0022(13) -0.0017(12) -0.0012(12)
C38 0.0246(18) 0.0230(18) 0.040(2) 0.0014(16) 0.0070(16) -0.0051(14)
C39 0.034(2) 0.032(2) 0.038(2) 0.0101(18) 0.0091(18) -0.0057(17)
C40 0.0285(19) 0.040(2) 0.033(2) 0.0034(18) 0.0123(16) -0.0109(17)
C41 0.036(2) 0.032(2) 0.0235(18) -0.0075(15) 0.0110(16) -0.0056(17)
C42 0.0241(16) 0.0248(17) 0.0185(16) -0.0018(13) 0.0032(13) 0.0001(13)
C43 0.0166(14) 0.0233(16) 0.0144(14) -0.0009(12) 0.0005(11) 0.0005(12)
C44 0.0120(13) 0.0251(16) 0.0156(14) -0.0011(12) -0.0002(11) -0.0016(11)
C45 0.0142(13) 0.0260(17) 0.0146(14) 0.0001(12) -0.0006(11) 0.0005(12)
O5 0.0352(15) 0.0326(15) 0.0226(13) 0.0066(12) 0.0053(12) -0.0029(12)
O6 0.056(2) 0.0345(17) 0.0333(17) -0.0034(14) -0.0112(16) 0.0137(16)
C46 0.044(2) 0.028(2) 0.0255(19) -0.0025(15) 0.0101(17) 0.0060(17)
C47 0.062(3) 0.033(2) 0.047(3) -0.007(2) 0.017(3) 0.000(2)
Cu3 0.0243(2) 0.0300(3) 0.0273(3) 0.00443(19) 0.00142(19) -0.00187(18)
O7 0.0192(11) 0.0268(13) 0.0210(12) 0.0084(10) -0.0021(9) 0.0003(10)
N7 0.0147(12) 0.0195(13) 0.0176(13) 0.0045(10) 0.0016(10) -0.0006(10)
N8 0.0145(12) 0.0144(12) 0.0193(13) 0.0026(10) 0.0029(10) -0.0004(9)
N9 0.0200(13) 0.0186(14) 0.0282(16) -0.0022(12) 0.0005(12) -0.0034(11)
C48 0.0181(15) 0.0240(17) 0.0202(16) 0.0056(13) -0.0015(12) 0.0014(12)
C49 0.0256(17) 0.0238(17) 0.0272(19) 0.0087(14) -0.0025(14) 0.0056(14)
C50 0.0313(19) 0.0182(16) 0.0271(18) 0.0027(14) -0.0009(15) 0.0079(14)
C51 0.0243(16) 0.0178(15) 0.0218(16) 0.0014(12) -0.0004(13) 0.0044(13)
C52 0.036(2) 0.0218(17) 0.0250(18) -0.0010(14) -0.0047(16) 0.0061(15)
C53 0.032(2) 0.0252(18) 0.0229(18) -0.0022(14) -0.0066(15) 0.0052(15)
C54 0.0209(15) 0.0212(16) 0.0183(15) 0.0031(12) -0.0030(12) 0.0031(12)
C55 0.0130(13) 0.0166(14) 0.0187(15) 0.0036(11) 0.0024(11) -0.0015(11)
C56 0.0145(13) 0.0181(15) 0.0178(15) 0.0044(12) 0.0012(11) -0.0010(11)
C57 0.0105(12) 0.0178(14) 0.0187(14) 0.0019(11) 0.0023(11) -0.0018(11)
C58 0.0109(12) 0.0166(14) 0.0165(14) 0.0022(11) 0.0014(10) -0.0002(10)
C59 0.0148(13) 0.0161(14) 0.0158(14) 0.0022(11) -0.0005(11) -0.0001(11)
C60 0.0156(13) 0.0157(14) 0.0188(15) 0.0011(11) 0.0005(11) -0.0002(11)
C61 0.036(2) 0.0173(16) 0.030(2) 0.0031(14) -0.0087(16) 0.0041(15)
C62A 0.040(4) 0.012(3) 0.035(4) 0.011(3) -0.013(3) -0.012(3)
C62B 0.036(5) 0.038(5) 0.052(6) -0.002(4) 0.010(4) 0.001(4)
C63 0.048(3) 0.0165(18) 0.051(3) 0.0032(18) -0.011(2) -0.0078(17)
C64 0.0198(16) 0.0272(18) 0.0314(19) -0.0119(15) 0.0088(14) -0.0082(14)
C65 0.0158(15) 0.034(2) 0.0251(17) -0.0104(15) 0.0043(13) -0.0074(14)
C66 0.0137(13) 0.0330(19) 0.0164(15) -0.0026(13) 0.0009(11) -0.0024(13)
C67 0.0121(13) 0.0233(16) 0.0156(14) -0.0007(12) 0.0018(11) -0.0002(11)
C68 0.0119(12) 0.0194(15) 0.0184(15) -0.0023(12) 0.0047(11) -0.0022(11)
C69 0.0104(12) 0.0233(15) 0.0132(13) 0.0023(11) 0.0012(10) -0.0004(11)
C70 0.0299(19) 0.035(2) 0.0252(18) -0.0052(16) 0.0122(15) -0.0033(16)
O8 0.0349(16) 0.0354(16) 0.0304(16) 0.0080(13) 0.0026(13) -0.0035(13)
O9 0.0316(17) 0.051(2) 0.052(2) 0.0118(18) 0.0050(16) -0.0050(16)
C72 0.028(2) 0.027(2) 0.052(3) 0.0130(19) 0.0013(19) 0.0049(16)
C73 0.051(3) 0.045(3) 0.044(3) -0.005(2) -0.007(2) 0.000(2)
C1S 0.104(7) 0.077(5) 0.056(4) -0.020(4) -0.022(4) -0.018(5)
O1S 0.079(3) 0.058(3) 0.053(3) 0.011(2) -0.024(2) -0.020(2)

loop_
_atom_type_symbol
_atom_type_description
_atom_type_scat_dispersion_real
_atom_type_scat_dispersion_imag
_atom_type_scat_source
C C 0.0033 0.0016 'International Tables Vol C Tables 4.2.6.8 and 6.1.1.4'
H H 0.0000 0.0000 'International Tables Vol C Tables 4.2.6.8 and 6.1.1.4'
N N 0.0061 0.0033 'International Tables Vol C Tables 4.2.6.8 and 6.1.1.4'
O O 0.0106 0.0060 'International Tables Vol C Tables 4.2.6.8 and 6.1.1.4'
Cu Cu 0.3201 1.2651 'International Tables Vol C Tables 4.2.6.8 and 6.1.1.4'

loop_
_geom_angle_atom_site_label_1
_geom_angle_atom_site_label_2
_geom_angle_atom_site_label_3
_geom_angle
O1 Cu1 N1 168.88(13)
O1 Cu1 N2 94.54(11)
O1 Cu1 O2 90.59(12)
N2 Cu1 N1 82.92(13)
N2 Cu1 O2 174.04(12)
O2 Cu1 N1 92.60(13)
C22 O1 Cu1 126.9(2)
C1 N1 Cu1 128.0(3)
C1 N1 C9 119.5(3)
C9 N1 Cu1 112.4(2)
C8 N2 Cu1 114.2(2)
C10 N2 Cu1 124.1(2)
C10 N2 C8 121.7(3)
C17 N3 C16 115.0(3)
C21 N3 C16 120.7(4)
C21 N3 C17 121.4(3)
N1 C1 H1 118.9
N1 C1 C2 122.2(4)
C2 C1 H1 118.9
C1 C2 H2 120.3
C3 C2 C1 119.4(4)
C3 C2 H2 120.3
C2 C3 H3 119.8
C2 C3 C4 120.4(4)
C4 C3 H3 119.8
C5 C4 C3 124.9(4)
C5 C4 C9 118.2(4)
C9 C4 C3 116.9(4)
C4 C5 H5 120.1
C6 C5 C4 119.7(4)
C6 C5 H5 120.1
C5 C6 H6 119.0
C5 C6 C7 122.1(4)
C7 C6 H6 119.0
C6 C7 H7 119.9
C8 C7 C6 120.2(4)
C8 C7 H7 119.9
N2 C8 C9 113.6(3)
C7 C8 N2 128.3(3)
C7 C8 C9 118.1(3)
N1 C9 C4 121.6(4)
N1 C9 C8 116.9(3)
C4 C9 C8 121.6(4)
N2 C10 H10 117.3
N2 C10 C11 125.4(3)
C11 C10 H10 117.3
C10 C11 C12 116.6(3)
C10 C11 C22 124.6(3)
C12 C11 C22 118.9(3)
C11 C12 H12 118.7
C13 C12 C11 122.6(3)
C13 C12 H12 118.7
C12 C13 C14 120.3(4)
C12 C13 C21 118.7(3)
C21 C13 C14 120.9(3)
C13 C14 H14A 109.4
C13 C14 H14B 109.4
C13 C14 C15 111.0(4)
H14A C14 H14B 108.0
C15 C14 H14A 109.4
C15 C14 H14B 109.4
C14 C15 H15A 109.9
C14 C15 H15B 109.9
H15A C15 H15B 108.3
C16 C15 C14 109.1(4)
C16 C15 H15A 109.9
C16 C15 H15B 109.9
N3 C16 C15 111.7(3)
N3 C16 H16A 109.3
N3 C16 H16B 109.3
C15 C16 H16A 109.3
C15 C16 H16B 109.3
H16A C16 H16B 107.9
N3 C17 H17A 109.6
N3 C17 H17B 109.6
N3 C17 C18 110.2(3)
H17A C17 H17B 108.1
C18 C17 H17A 109.6
C18 C17 H17B 109.6
C17 C18 H18A 109.3
C17 C18 H18B 109.3
C17 C18 C19 111.6(4)
H18A C18 H18B 108.0
C19 C18 H18A 109.3
C19 C18 H18B 109.3
C18 C19 H19A 109.6
C18 C19 H19B 109.6
H19A C19 H19B 108.1
C20 C19 C18 110.3(3)
C20 C19 H19A 109.6
C20 C19 H19B 109.6
C21 C20 C19 120.9(3)
C22 C20 C19 118.7(3)
C22 C20 C21 120.4(3)
N3 C21 C13 119.5(3)
N3 C21 C20 120.2(3)
C20 C21 C13 120.3(3)
O1 C22 C11 123.3(3)
O1 C22 C20 117.6(3)
C20 C22 C11 119.1(3)
C23 O2 Cu1 107.8(2)
O2 C23 C24 116.6(4)
O3 C23 O2 122.8(4)
O3 C23 C24 120.5(5)
C23 C24 H24A 109.5
C23 C24 H24B 109.5
C23 C24 H24C 109.5
H24A C24 H24B 109.5
H24A C24 H24C 109.5
H24B C24 H24C 109.5
O4 Cu2 N4 176.63(14)
O4 Cu2 N5 94.00(13)
O4 Cu2 O5 91.73(13)
N5 Cu2 N4 82.84(15)
N5 Cu2 O5 172.03(13)
O5 Cu2 N4 91.30(15)
C45 O4 Cu2 127.8(2)
C25 N4 Cu2 128.6(3)
C25 N4 C33 119.5(4)
C33 N4 Cu2 111.8(3)
C32 N5 Cu2 114.6(3)
C34 N5 Cu2 124.4(3)
C34 N5 C32 120.7(4)
C40 N6 C70 115.5(3)
C44 N6 C40 121.2(4)
C44 N6 C70 120.8(3)
N4 C25 H25 118.9
N4 C25 C26 122.2(5)
C26 C25 H25 118.9
C25 C26 H26 120.3
C27 C26 C25 119.3(5)
C27 C26 H26 120.3
C26 C27 H27 120.0
C26 C27 C28 120.0(4)
C28 C27 H27 120.0
C27 C28 C33 117.6(5)
C29 C28 C27 124.2(4)
C29 C28 C33 118.1(5)
C28 C29 H29 120.3
C30 C29 C28 119.4(4)
C30 C29 H29 120.3
C29 C30 H30 118.5
C29 C30 C31 122.9(5)
C31 C30 H30 118.5
C30 C31 H31 120.4
C32 C31 C30 119.2(5)
C32 C31 H31 120.4
N5 C32 C33 113.5(4)
C31 C32 N5 127.8(4)
C31 C32 C33 118.7(4)
N4 C33 C28 121.2(4)
N4 C33 C32 117.2(3)
C28 C33 C32 121.6(4)
N5 C34 H34 117.0
N5 C34 C35 126.0(4)
C35 C34 H34 117.0
C34 C35 C36 118.1(3)
C34 C35 C45 123.6(3)
C36 C35 C45 118.3(3)
C35 C36 H36 118.2
C37 C36 C35 123.6(3)
C37 C36 H36 118.2
C36 C37 C38 121.3(4)
C36 C37 C44 118.5(3)
C44 C37 C38 120.2(3)
C37 C38 H38A 109.5
C37 C38 H38B 109.5
C37 C38 C39 110.6(4)
H38A C38 H38B 108.1
C39 C38 H38A 109.5
C39 C38 H38B 109.5
C38 C39 H39A 109.6
C38 C39 H39B 109.6
H39A C39 H39B 108.1
C40 C39 C38 110.2(4)
C40 C39 H39A 109.6
C40 C39 H39B 109.6
N6 C40 C39 111.4(4)
N6 C40 H40A 109.3
N6 C40 H40B 109.3
C39 C40 H40A 109.3
C39 C40 H40B 109.3
H40A C40 H40B 108.0
H41A C41 H41B 108.1
C42 C41 H41A 109.5
C42 C41 H41B 109.5
C42 C41 C70 110.7(3)
C70 C41 H41A 109.5
C70 C41 H41B 109.5
C41 C42 H42A 109.4
C41 C42 H42B 109.4
H42A C42 H42B 108.0
C43 C42 C41 111.3(3)
C43 C42 H42A 109.4
C43 C42 H42B 109.4
C44 C43 C42 120.6(3)
C44 C43 C45 121.3(3)
C45 C43 C42 118.2(3)
N6 C44 C37 119.6(3)
N6 C44 C43 120.6(3)
C43 C44 C37 119.9(3)
O4 C45 C35 123.3(3)
O4 C45 C43 118.3(3)
C43 C45 C35 118.4(3)
C46 O5 Cu2 110.5(3)
O5 C46 C47 115.5(5)
O6 C46 O5 123.0(4)
O6 C46 C47 121.5(5)
C46 C47 H47A 109.5
C46 C47 H47B 109.5
C46 C47 H47C 109.5
H47A C47 H47B 109.5
H47A C47 H47C 109.5
H47B C47 H47C 109.5
O7 Cu3 N7 171.74(12)
O7 Cu3 N8 93.23(12)
O7 Cu3 O8 90.05(13)
N8 Cu3 N7 82.80(12)
O8 Cu3 N7 95.35(14)
O8 Cu3 N8 167.65(13)
C69 O7 Cu3 130.3(3)
C48 N7 Cu3 128.4(3)
C48 N7 C56 118.8(3)
C56 N7 Cu3 112.8(2)
C55 N8 Cu3 113.3(2)
C57 N8 Cu3 123.9(2)
C57 N8 C55 122.8(3)
C63 N9 C64 114.6(3)
C68 N9 C63 122.7(3)
C68 N9 C64 121.6(3)
N7 C48 H48 118.5
N7 C48 C49 123.0(3)
C49 C48 H48 118.5
C48 C49 H49 120.5
C50 C49 C48 118.9(3)
C50 C49 H49 120.5
C49 C50 H50 120.2
C49 C50 C51 119.6(4)
C51 C50 H50 120.2
C50 C51 C52 123.5(4)
C50 C51 C56 117.5(3)
C56 C51 C52 118.9(3)
C51 C52 H52 120.3
C53 C52 C51 119.5(4)
C53 C52 H52 120.3
C52 C53 H53 119.1
C52 C53 C54 121.9(4)
C54 C53 H53 119.1
C53 C54 H54 119.8
C55 C54 C53 120.4(3)
C55 C54 H54 119.8
N8 C55 C56 114.3(3)
C54 C55 N8 127.4(3)
C54 C55 C56 118.3(3)
N7 C56 C51 122.1(3)
N7 C56 C55 116.7(3)
C51 C56 C55 121.1(3)
N8 C57 H57 117.6
N8 C57 C58 124.9(3)
C58 C57 H57 117.6
C57 C58 C59 117.5(3)
C57 C58 C69 123.8(3)
C59 C58 C69 118.5(3)
C58 C59 H59 118.9
C60 C59 C58 122.3(3)
C60 C59 H59 118.9
C59 C60 C61 122.1(3)
C59 C60 C68 119.1(3)
C68 C60 C61 118.9(3)
C60 C61 H61C 109.3
C60 C61 H61D 109.3
C60 C61 H61A 109.3
C60 C61 H61B 109.3
H61C C61 H61D 108.0
H61A C61 H61B 108.0
C62A C61 C60 111.6(4)
C62A C61 H61C 109.3
C62A C61 H61D 109.3
C62B C61 C60 111.6(6)
C62B C61 H61A 109.3
C62B C61 H61B 109.3
C61 C62A H62A 110.0
C61 C62A H62B 110.0
C61 C62A C63 108.3(6)
H62A C62A H62B 108.4
C63 C62A H62A 110.0
C63 C62A H62B 110.0
C61 C62B H62C 109.7
C61 C62B H62D 109.7
C61 C62B C63 109.7(7)
H62C C62B H62D 108.2
C63 C62B H62C 109.7
C63 C62B H62D 109.7
N9 C63 C62A 107.9(5)
N9 C63 C62B 112.7(5)
N9 C63 H63C 110.1
N9 C63 H63D 110.1
N9 C63 H63A 109.0
N9 C63 H63B 109.0
C62A C63 H63C 110.1
C62A C63 H63D 110.1
C62B C63 H63A 109.0
C62B C63 H63B 109.0
H63C C63 H63D 108.4
H63A C63 H63B 107.8
N9 C64 H64A 109.4
N9 C64 H64B 109.4
N9 C64 C65 111.1(3)
H64A C64 H64B 108.0
C65 C64 H64A 109.4
C65 C64 H64B 109.4
C64 C65 H65A 109.6
C64 C65 H65B 109.6
C64 C65 C66 110.1(3)
H65A C65 H65B 108.1
C66 C65 H65A 109.6
C66 C65 H65B 109.6
C65 C66 H66A 109.5
C65 C66 H66B 109.5
H66A C66 H66B 108.1
C67 C66 C65 110.8(3)
C67 C66 H66A 109.5
C67 C66 H66B 109.5
C68 C67 C66 121.1(3)
C68 C67 C69 120.4(3)
C69 C67 C66 118.3(3)
N9 C68 C60 119.0(3)
N9 C68 C67 120.7(3)
C67 C68 C60 120.3(3)
O7 C69 C58 122.4(3)
O7 C69 C67 118.5(3)
C67 C69 C58 119.1(3)
N6 C70 C41 110.2(3)
N6 C70 H70A 109.6
N6 C70 H70B 109.6
C41 C70 H70A 109.6
C41 C70 H70B 109.6
H70A C70 H70B 108.1
C72 O8 Cu3 107.8(3)
O8 C72 C73 116.6(5)
O9 C72 O8 120.7(5)
O9 C72 C73 122.7(5)
C72 C73 H73A 109.5
C72 C73 H73B 109.5
C72 C73 H73C 109.5
H73A C73 H73B 109.5
H73A C73 H73C 109.5
H73B C73 H73C 109.5
H1SA C1S H1SB 109.5
H1SA C1S H1SC 109.5
H1SB C1S H1SC 109.5
O1S C1S H1SA 109.5
O1S C1S H1SB 109.5
O1S C1S H1SC 109.5
C1S O1S H1S 109.5

loop_
_geom_bond_atom_site_label_1
_geom_bond_atom_site_label_2
_geom_bond_distance
Cu1 O1 1.897(3)
Cu1 N1 1.988(3)
Cu1 N2 1.942(3)
Cu1 O2 1.950(3)
O1 C22 1.302(4)
N1 C1 1.318(5)
N1 C9 1.364(5)
N2 C8 1.403(4)
N2 C10 1.317(4)
N3 C16 1.465(5)
N3 C17 1.432(6)
N3 C21 1.362(4)
C1 H1 0.9300
C1 C2 1.412(6)
C2 H2 0.9300
C2 C3 1.344(7)
C3 H3 0.9300
C3 C4 1.418(6)
C4 C5 1.415(6)
C4 C9 1.417(5)
C5 H5 0.9300
C5 C6 1.360(7)
C6 H6 0.9300
C6 C7 1.417(6)
C7 H7 0.9300
C7 C8 1.375(5)
C8 C9 1.423(5)
C10 H10 0.9300
C10 C11 1.406(5)
C11 C12 1.421(5)
C11 C22 1.436(5)
C12 H12 0.9300
C12 C13 1.363(5)
C13 C14 1.510(5)
C13 C21 1.438(5)
C14 H14A 0.9700
C14 H14B 0.9700
C14 C15 1.515(6)
C15 H15A 0.9700
C15 H15B 0.9700
C15 C16 1.505(7)
C16 H16A 0.9700
C16 H16B 0.9700
C17 H17A 0.9700
C17 H17B 0.9700
C17 C18 1.499(7)
C18 H18A 0.9700
C18 H18B 0.9700
C18 C19 1.524(6)
C19 H19A 0.9700
C19 H19B 0.9700
C19 C20 1.506(5)
C20 C21 1.414(5)
C20 C22 1.409(5)
O2 C23 1.277(5)
O3 C23 1.243(5)
C23 C24 1.504(6)
C24 H24A 0.9600
C24 H24B 0.9600
C24 H24C 0.9600
Cu2 O4 1.899(3)
Cu2 N4 2.003(3)
Cu2 N5 1.938(4)
Cu2 O5 1.951(3)
O4 C45 1.304(5)
N4 C25 1.329(6)
N4 C33 1.373(6)
N5 C32 1.406(5)
N5 C34 1.323(5)
N6 C40 1.449(5)
N6 C44 1.378(5)
N6 C70 1.460(6)
C25 H25 0.9300
C25 C26 1.412(6)
C26 H26 0.9300
C26 C27 1.364(9)
C27 H27 0.9300
C27 C28 1.416(8)
C28 C29 1.408(8)
C28 C33 1.418(5)
C29 H29 0.9300
C29 C30 1.367(8)
C30 H30 0.9300
C30 C31 1.409(6)
C31 H31 0.9300
C31 C32 1.377(6)
C32 C33 1.421(7)
C34 H34 0.9300
C34 C35 1.407(5)
C35 C36 1.420(5)
C35 C45 1.442(5)
C36 H36 0.9300
C36 C37 1.356(5)
C37 C38 1.508(5)
C37 C44 1.437(5)
C38 H38A 0.9700
C38 H38B 0.9700
C38 C39 1.524(7)
C39 H39A 0.9700
C39 H39B 0.9700
C39 C40 1.491(7)
C40 H40A 0.9700
C40 H40B 0.9700
C41 H41A 0.9700
C41 H41B 0.9700
C41 C42 1.513(5)
C41 C70 1.517(6)
C42 H42A 0.9700
C42 H42B 0.9700
C42 C43 1.510(5)
C43 C44 1.410(5)
C43 C45 1.410(5)
O5 C46 1.287(6)
O6 C46 1.246(6)
C46 C47 1.503(7)
C47 H47A 0.9600
C47 H47B 0.9600
C47 H47C 0.9600
Cu3 O7 1.842(3)
Cu3 N7 1.988(3)
Cu3 N8 1.973(3)
Cu3 O8 1.952(3)
O7 C69 1.286(4)
N7 C48 1.324(4)
N7 C56 1.364(4)
N8 C55 1.399(4)
N8 C57 1.335(4)
N9 C63 1.454(6)
N9 C64 1.465(5)
N9 C68 1.369(5)
C48 H48 0.9300
C48 C49 1.411(6)
C49 H49 0.9300
C49 C50 1.373(6)
C50 H50 0.9300
C50 C51 1.414(5)
C51 C52 1.416(5)
C51 C56 1.415(5)
C52 H52 0.9300
C52 C53 1.372(5)
C53 H53 0.9300
C53 C54 1.417(5)
C54 H54 0.9300
C54 C55 1.382(5)
C55 C56 1.430(5)
C57 H57 0.9300
C57 C58 1.397(5)
C58 C59 1.427(4)
C58 C69 1.442(4)
C59 H59 0.9300
C59 C60 1.364(5)
C60 C61 1.507(5)
C60 C68 1.443(5)
C61 H61C 0.9700
C61 H61D 0.9700
C61 H61A 0.9700
C61 H61B 0.9700
C61 C62A 1.452(8)
C61 C62B 1.463(12)
C62A H62A 0.9700
C62A H62B 0.9700
C62A C63 1.569(11)
C62B H62C 0.9700
C62B H62D 0.9700
C62B C63 1.532(12)
C63 H63C 0.9700
C63 H63D 0.9700
C63 H63A 0.9700
C63 H63B 0.9700
C64 H64A 0.9700
C64 H64B 0.9700
C64 C65 1.517(6)
C65 H65A 0.9700
C65 H65B 0.9700
C65 C66 1.533(6)
C66 H66A 0.9700
C66 H66B 0.9700
C66 C67 1.505(5)
C67 C68 1.403(5)
C67 C69 1.415(5)
C70 H70A 0.9700
C70 H70B 0.9700
O8 C72 1.291(6)
O9 C72 1.253(7)
C72 C73 1.473(8)
C73 H73A 0.9600
C73 H73B 0.9600
C73 H73C 0.9600
C1S H1SA 0.9600
C1S H1SB 0.9600
C1S H1SC 0.9600
C1S O1S 1.388(10)
O1S H1S 0.8200

loop_
_geom_torsion_atom_site_label_1
_geom_torsion_atom_site_label_2
_geom_torsion_atom_site_label_3
_geom_torsion_atom_site_label_4
_geom_torsion
Cu1 O1 C22 C11 10.8(5)
Cu1 O1 C22 C20 -170.2(2)
Cu1 N1 C1 C2 175.8(3)
Cu1 N1 C9 C4 -176.5(3)
Cu1 N1 C9 C8 3.0(4)
Cu1 N2 C8 C7 179.5(3)
Cu1 N2 C8 C9 1.5(3)
Cu1 N2 C10 C11 -3.8(5)
Cu1 O2 C23 O3 -4.3(5)
Cu1 O2 C23 C24 175.6(4)
N1 Cu1 O1 C22 -88.6(7)
N1 C1 C2 C3 -1.0(6)
N2 Cu1 O1 C22 -12.3(3)
N2 C8 C9 N1 -3.0(4)
N2 C8 C9 C4 176.4(3)
N2 C10 C11 C12 178.3(3)
N2 C10 C11 C22 -1.4(5)
N3 C17 C18 C19 57.1(5)
C1 N1 C9 C4 -0.8(5)
C1 N1 C9 C8 178.6(3)
C1 C2 C3 C4 0.9(6)
C2 C3 C4 C5 -179.2(4)
C2 C3 C4 C9 -0.9(6)
C3 C4 C5 C6 179.4(4)
C3 C4 C9 N1 0.8(5)
C3 C4 C9 C8 -178.6(3)
C4 C5 C6 C7 -0.1(6)
C5 C4 C9 N1 179.3(3)
C5 C4 C9 C8 -0.1(5)
C5 C6 C7 C8 -1.9(6)
C6 C7 C8 N2 -175.2(3)
C6 C7 C8 C9 2.8(5)
C7 C8 C9 N1 178.8(3)
C7 C8 C9 C4 -1.8(5)
C8 N2 C10 C11 173.8(3)
C9 N1 C1 C2 0.9(6)
C9 C4 C5 C6 1.1(5)
C10 N2 C8 C7 1.7(5)
C10 N2 C8 C9 -176.3(3)
C10 C11 C12 C13 -179.7(3)
C10 C11 C22 O1 -2.1(5)
C10 C11 C22 C20 178.9(3)
C11 C12 C13 C14 179.1(3)
C11 C12 C13 C21 1.3(5)
C12 C11 C22 O1 178.2(3)
C12 C11 C22 C20 -0.8(5)
C12 C13 C14 C15 158.0(3)
C12 C13 C21 N3 -180.0(3)
C12 C13 C21 C20 -1.7(5)
C13 C14 C15 C16 50.9(4)
C14 C13 C21 N3 2.2(5)
C14 C13 C21 C20 -179.6(3)
C14 C15 C16 N3 -58.5(5)
C16 N3 C17 C18 159.2(4)
C16 N3 C21 C13 -9.1(5)
C16 N3 C21 C20 172.7(3)
C17 N3 C16 C15 -160.8(4)
C17 N3 C21 C13 -169.0(3)
C17 N3 C21 C20 12.8(5)
C17 C18 C19 C20 -47.7(5)
C18 C19 C20 C21 21.1(5)
C18 C19 C20 C22 -161.0(3)
C19 C20 C21 N3 -3.0(5)
C19 C20 C21 C13 178.8(3)
C19 C20 C22 O1 3.4(5)
C19 C20 C22 C11 -177.5(3)
C21 N3 C16 C15 38.1(5)
C21 N3 C17 C18 -39.9(5)
C21 C13 C14 C15 -24.2(5)
C21 C20 C22 O1 -178.8(3)
C21 C20 C22 C11 0.3(5)
C22 C11 C12 C13 0.0(5)
C22 C20 C21 N3 179.2(3)
C22 C20 C21 C13 1.0(5)
O2 Cu1 O1 C22 164.7(3)
Cu2 O4 C45 C35 -8.5(5)
Cu2 O4 C45 C43 172.3(2)
Cu2 N4 C25 C26 177.1(3)
Cu2 N4 C33 C28 -179.1(3)
Cu2 N4 C33 C32 -0.9(4)
Cu2 N5 C32 C31 -177.7(3)
Cu2 N5 C32 C33 3.4(4)
Cu2 N5 C34 C35 4.2(5)
Cu2 O5 C46 O6 1.8(6)
Cu2 O5 C46 C47 -176.6(3)
N4 C25 C26 C27 0.9(6)
N5 Cu2 O4 C45 10.4(3)
N5 C32 C33 N4 -1.6(5)
N5 C32 C33 C28 176.6(3)
N5 C34 C35 C36 -179.8(3)
N5 C34 C35 C45 1.0(5)
C25 N4 C33 C28 -2.2(5)
C25 N4 C33 C32 176.1(3)
C25 C26 C27 C28 -1.1(6)
C26 C27 C28 C29 -177.5(4)
C26 C27 C28 C33 -0.3(6)
C27 C28 C29 C30 177.2(4)
C27 C28 C33 N4 1.9(5)
C27 C28 C33 C32 -176.3(3)
C28 C29 C30 C31 0.1(7)
C29 C28 C33 N4 179.3(3)
C29 C28 C33 C32 1.1(5)
C29 C30 C31 C32 -1.3(6)
C30 C31 C32 N5 -176.4(4)
C30 C31 C32 C33 2.4(6)
C31 C32 C33 N4 179.4(3)
C31 C32 C33 C28 -2.3(5)
C32 N5 C34 C35 177.7(3)
C33 N4 C25 C26 0.7(6)
C33 C28 C29 C30 0.0(6)
C34 N5 C32 C31 8.2(5)
C34 N5 C32 C33 -170.6(3)
C34 C35 C36 C37 -179.8(3)
C34 C35 C45 O4 1.0(5)
C34 C35 C45 C43 -179.7(3)
C35 C36 C37 C38 178.9(3)
C35 C36 C37 C44 -0.6(5)
C36 C35 C45 O4 -178.1(3)
C36 C35 C45 C43 1.1(5)
C36 C37 C38 C39 155.5(4)
C36 C37 C44 N6 -177.3(3)
C36 C37 C44 C43 1.3(5)
C37 C38 C39 C40 51.5(5)
C38 C37 C44 N6 3.2(5)
C38 C37 C44 C43 -178.3(3)
C38 C39 C40 N6 -57.8(5)
C40 N6 C44 C37 -8.9(5)
C40 N6 C44 C43 172.5(4)
C40 N6 C70 C41 159.2(4)
C41 C42 C43 C44 22.7(5)
C41 C42 C43 C45 -157.9(3)
C42 C41 C70 N6 57.1(5)
C42 C43 C44 N6 -2.7(5)
C42 C43 C44 C37 178.7(3)
C42 C43 C45 O4 -0.7(5)
C42 C43 C45 C35 -180.0(3)
C44 N6 C40 C39 36.9(6)
C44 N6 C70 C41 -38.5(5)
C44 C37 C38 C39 -25.0(5)
C44 C43 C45 O4 178.8(3)
C44 C43 C45 C35 -0.5(5)
C45 C35 C36 C37 -0.6(5)
C45 C43 C44 N6 177.9(3)
C45 C43 C44 C37 -0.7(5)
O5 Cu2 O4 C45 -164.0(3)
Cu3 O7 C69 C58 -15.8(5)
Cu3 O7 C69 C67 163.3(2)
Cu3 N7 C48 C49 -178.8(3)
Cu3 N7 C56 C51 179.1(3)
Cu3 N7 C56 C55 -1.5(4)
Cu3 N8 C55 C54 -179.9(3)
Cu3 N8 C55 C56 2.5(4)
Cu3 N8 C57 C58 -6.4(5)
Cu3 O8 C72 O9 16.7(5)
Cu3 O8 C72 C73 -163.0(4)
N7 C48 C49 C50 -0.8(6)
N8 Cu3 O7 C69 9.0(3)
N8 C55 C56 N7 -0.6(4)
N8 C55 C56 C51 178.8(3)
N8 C57 C58 C59 -173.3(3)
N8 C57 C58 C69 1.0(5)
N9 C64 C65 C66 55.0(4)
C48 N7 C56 C51 -1.1(5)
C48 N7 C56 C55 178.3(3)
C48 C49 C50 C51 -0.1(6)
C49 C50 C51 C52 -178.5(4)
C49 C50 C51 C56 0.4(6)
C50 C51 C52 C53 178.5(4)
C50 C51 C56 N7 0.2(5)
C50 C51 C56 C55 -179.2(3)
C51 C52 C53 C54 0.2(7)
C52 C51 C56 N7 179.2(4)
C52 C51 C56 C55 -0.2(6)
C52 C53 C54 C55 0.6(7)
C53 C54 C55 N8 -178.6(4)
C53 C54 C55 C56 -1.1(5)
C54 C55 C56 N7 -178.5(3)
C54 C55 C56 C51 1.0(5)
C55 N8 C57 C58 170.8(3)
C56 N7 C48 C49 1.4(5)
C56 C51 C52 C53 -0.4(6)
C57 N8 C55 C54 2.6(5)
C57 N8 C55 C56 -175.0(3)
C57 C58 C59 C60 169.5(3)
C57 C58 C69 O7 10.3(5)
C57 C58 C69 C67 -168.8(3)
C58 C59 C60 C61 -179.1(4)
C58 C59 C60 C68 0.8(5)
C59 C58 C69 O7 -175.4(3)
C59 C58 C69 C67 5.5(5)
C59 C60 C61 C62A 150.0(6)
C59 C60 C61 C62B -150.1(6)
C59 C60 C68 N9 -176.5(3)
C59 C60 C68 C67 3.3(5)
C60 C61 C62A C63 57.5(7)
C60 C61 C62B C63 -55.5(9)
C61 C60 C68 N9 3.4(5)
C61 C60 C68 C67 -176.8(3)
C61 C62A C63 N9 -60.6(7)
C61 C62A C63 C62B 44.6(7)
C61 C62B C63 N9 50.8(9)
C61 C62B C63 C62A -44.6(6)
C62A C61 C62B C63 46.4(6)
C62B C61 C62A C63 -44.6(7)
C63 N9 C64 C65 159.0(4)
C63 N9 C68 C60 -8.9(6)
C63 N9 C68 C67 171.4(4)
C64 N9 C63 C62A -155.0(5)
C64 N9 C63 C62B 149.8(6)
C64 N9 C68 C60 -176.3(3)
C64 N9 C68 C67 4.0(5)
C64 C65 C66 C67 -50.0(4)
C65 C66 C67 C68 23.0(4)
C65 C66 C67 C69 -153.1(3)
C66 C67 C68 N9 1.0(5)
C66 C67 C68 C60 -178.8(3)
C66 C67 C69 O7 -4.7(5)
C66 C67 C69 C58 174.5(3)
C68 N9 C63 C62A 36.7(7)
C68 N9 C63 C62B -18.5(8)
C68 N9 C64 C65 -32.7(5)
C68 C60 C61 C62A -29.9(7)
C68 C60 C61 C62B 30.0(7)
C68 C67 C69 O7 179.2(3)
C68 C67 C69 C58 -1.6(5)
C69 C58 C59 C60 -5.1(5)
C69 C67 C68 N9 176.9(3)
C69 C67 C68 C60 -2.8(5)
C70 N6 C40 C39 -160.9(4)
C70 N6 C44 C37 -170.2(3)
C70 N6 C44 C43 11.2(5)
C70 C41 C42 C43 -49.3(5)
O8 Cu3 O7 C69 177.1(3)
